data_7720335
loop_
_publ_author_name
'Cheng, Bingliang'
'Ma, Wenjuan'
'Hu, Cong'
'Lv, Yuhan'
'Li, Zongxiao'
'Zhao, Jianchao'
'Bo, Tao'
'Lin, Wenwen'

_publ_section_title
;
 Realization of the transition from an indirect band gap to a direct band
 gap through halogen regulation in the Cs-Ag-X system.
;
_journal_issue 11
_journal_name_full 'Dalton transactions (Cambridge, England : 2003)'
_journal_page_first 4402
_journal_page_last 4405
_journal_paper_doi 10.1039/d6dt00040a
_journal_volume 55
_journal_year 2026
_chemical_formula_moiety '0.13(Ag8 Br16 Cs16 I8)'
_chemical_formula_sum 'Ag Br2 Cs2 I'
_chemical_formula_weight 660.39
_space_group_crystal_system orthorhombic
_space_group_IT_number 62
_space_group_name_Hall '-P 2ac 2n'
_space_group_name_H-M_alt 'P n m a'
_symmetry_Int_Tables_number 62
_atom_sites_solution_primary iterative
_audit_creation_date 2026-01-03
_audit_creation_method
;
Olex2 1.2
(compiled 2018.05.29 svn.r3508 for OlexSys, GUI svn.r5506)
;
_audit_update_record
;
2026-01-03 deposited with the CCDC.	2026-02-25 downloaded from the CCDC.
;
_cell_angle_alpha 90
_cell_angle_beta 90
_cell_angle_gamma 90
_cell_formula_units_Z 4
_cell_length_a 10.0800(16)
_cell_length_b 4.8981(8)
_cell_length_c 19.635(3)
_cell_measurement_reflns_used 7523
_cell_measurement_temperature 300
_cell_measurement_theta_max 27.54
_cell_measurement_theta_min 2.90
_cell_volume 969.4(3)
_computing_cell_refinement 'SAINT V8.40B (?, 2016)'
_computing_data_reduction 'SAINT V8.40B (?, 2016)'
_computing_molecular_graphics 'Olex2 (Dolomanov et al., 2009)'
_computing_publication_material 'Olex2 (Dolomanov et al., 2009)'
_computing_structure_refinement 'olex2.refine (Bourhis et al., 2015)'
_computing_structure_solution 'olex2.solve (Bourhis et al., 2015)'
_diffrn_ambient_temperature 300
_diffrn_measured_fraction_theta_full 0.9960
_diffrn_measured_fraction_theta_max 0.9960
_diffrn_measurement_device_type 'Bruker APEX-II CCD'
_diffrn_measurement_method '\f and \w scans'
_diffrn_radiation_type 'Mo K\a'
_diffrn_radiation_wavelength 0.71073
_diffrn_reflns_av_R_equivalents 0.0192
_diffrn_reflns_av_unetI/netI 0.0146
_diffrn_reflns_limit_h_max 12
_diffrn_reflns_limit_h_min -13
_diffrn_reflns_limit_k_max 6
_diffrn_reflns_limit_k_min -6
_diffrn_reflns_limit_l_max 25
_diffrn_reflns_limit_l_min -24
_diffrn_reflns_number 8177
_diffrn_reflns_theta_full 27.5964
_diffrn_reflns_theta_max 27.60
_diffrn_reflns_theta_min 2.07
_diffrn_standards_number 0
_exptl_absorpt_coefficient_mu 20.815
_exptl_absorpt_correction_T_max 0.7456
_exptl_absorpt_correction_T_min 0.4854
_exptl_absorpt_correction_type none
_exptl_absorpt_process_details
;
SADABS-2016/2 (Bruker,2016/2) was used for absorption correction.
wR2(int) was 0.1239 before and 0.0360 after correction.
The Ratio of minimum to maximum transmission is 0.6510.
The \l/2 correction factor is Not present.
;
_exptl_crystal_colour 'clear light colourless'
_exptl_crystal_colour_lustre clear
_exptl_crystal_colour_modifier light
_exptl_crystal_colour_primary colourless
_exptl_crystal_density_diffrn 4.5245
_exptl_crystal_description block
_exptl_crystal_F_000 1111.5084
_exptl_crystal_size_max 0.02
_exptl_crystal_size_mid 0.01
_exptl_crystal_size_min 0.01
_refine_diff_density_max 0.8877
_refine_diff_density_min -0.9079
_refine_diff_density_rms 0.1264
_refine_ls_d_res_high 0.7671
_refine_ls_d_res_low 9.8173
_refine_ls_extinction_expression Fc^*^=kFc[1+0.001xFc^2^\l^3^/sin(2\q)]^-1/4^
_refine_ls_goodness_of_fit_ref 1.0708
_refine_ls_hydrogen_treatment undef
_refine_ls_matrix_type full
_refine_ls_number_constraints 0
_refine_ls_number_parameters 38
_refine_ls_number_reflns 1257
_refine_ls_number_restraints 0
_refine_ls_restrained_S_all 1.0708
_refine_ls_R_factor_all 0.0182
_refine_ls_R_factor_gt 0.0173
_refine_ls_shift/su_max 0.0001
_refine_ls_shift/su_mean 0.0000
_refine_ls_structure_factor_coef Fsqd
_refine_ls_weighting_details 'w=1/[\s^2^(Fo^2^)+(0.0092P)^2^+4.0473P] where P=(Fo^2^+2Fc^2^)/3'
_refine_ls_weighting_scheme calc
_refine_ls_wR_factor_gt 0.0391
_refine_ls_wR_factor_ref 0.0394
_reflns_Friedel_coverage 0.0
_reflns_limit_h_max 13
_reflns_limit_h_min 0
_reflns_limit_k_max 6
_reflns_limit_k_min 0
_reflns_limit_l_max 25
_reflns_limit_l_min 0
_reflns_number_gt 1208
_reflns_number_total 1257
_reflns_threshold_expression I>=2u(I)
_cod_data_source_file d6dt00040a2.cif
_cod_data_source_block 666
_cod_depositor_comments 'Adding full bibliography for 7720334--7720335.cif.'
_cod_database_code 7720335
_olex2_refinement_description
;
;
_olex2_submission_special_instructions 'No special instructions were received'

loop_
_space_group_symop_id
_space_group_symop_operation_xyz
1 x,y,z
2 x+1/2,-y+1/2,-z+1/2
3 -x,y+1/2,-z
4 -x+1/2,-y,z+1/2
5 -x,-y,-z
6 -x-1/2,y-1/2,z-1/2
7 x,-y-1/2,z
8 x-1/2,y,-z-1/2

loop_
_atom_site_label
_atom_site_type_symbol
_atom_site_fract_x
_atom_site_fract_y
_atom_site_fract_z
_atom_site_U_iso_or_equiv
_atom_site_adp_type
_atom_site_occupancy
_atom_site_site_symmetry_order
_atom_site_refinement_flags_posn
_atom_site_refinement_flags_adp
_atom_site_refinement_flags_occupancy
Cs2 Cs 0.91558(4) 0.75 0.709824(18) 0.03634(10) Uani 1.000000 2 S T P
Cs1 Cs 0.76893(4) 0.75 0.453185(17) 0.03940(10) Uani 1.000000 2 S T P
I1 I 0.50869(4) -0.25 0.599454(19) 0.03738(10) Uani 1.000000 2 S T P
Ag1 Ag 0.63248(5) 0.25 0.63455(2) 0.04305(12) Uani 1.000000 2 S T P
Br1 Br 0.87475(6) 0.25 0.57306(3) 0.03749(14) Uani 1.000000 2 S T P
Br2 Br 0.68040(6) 0.25 0.77078(3) 0.03712(13) Uani 1.000000 2 S T P

loop_
_atom_site_aniso_label
_atom_site_aniso_U_11
_atom_site_aniso_U_22
_atom_site_aniso_U_33
_atom_site_aniso_U_12
_atom_site_aniso_U_13
_atom_site_aniso_U_23
Cs2 0.03888(19) 0.03127(17) 0.03888(18) -0.000000 -0.00261(14) 0.000000
Cs1 0.03903(19) 0.0459(2) 0.03328(17) -0.000000 -0.00141(14) 0.000000
I1 0.0403(2) 0.03044(18) 0.0414(2) -0.000000 -0.00012(15) 0.000000
Ag1 0.0419(2) 0.0435(3) 0.0438(2) -0.000000 -0.0017(2) 0.000000
Br1 0.0334(3) 0.0438(3) 0.0353(3) -0.000000 0.0009(2) 0.000000
Br2 0.0395(3) 0.0414(3) 0.0305(3) -0.000000 0.0024(2) 0.000000

loop_
_atom_type_symbol
_atom_type_scat_dispersion_real
_atom_type_scat_dispersion_imag
_atom_type_scat_Cromer_Mann_a1
_atom_type_scat_Cromer_Mann_a2
_atom_type_scat_Cromer_Mann_a3
_atom_type_scat_Cromer_Mann_a4
_atom_type_scat_Cromer_Mann_b1
_atom_type_scat_Cromer_Mann_b2
_atom_type_scat_Cromer_Mann_b3
_atom_type_scat_Cromer_Mann_b4
_atom_type_scat_Cromer_Mann_c
_atom_type_scat_source
_atom_type_scat_dispersion_source
Cs -0.25336 2.18958 20.38920 19.10620 10.66200 1.49530 3.56900 0.31070 24.38790 213.90401 3.33520007133 'International Tables Volume C Table 6.1.1.4 (pp. 500-502)' 'Henke, Gullikson and Davis, At. Data and Nucl. Data Tables, 1993, 54, 2'
I -0.41187 1.83264 20.14720 18.99490 7.51380 2.27350 4.34700 0.38140 27.76600 66.87760 4.07119989395 'International Tables Volume C Table 6.1.1.4 (pp. 500-502)' 'Henke, Gullikson and Davis, At. Data and Nucl. Data Tables, 1993, 54, 2'
Ag -0.87744 1.09825 19.28080 16.68850 4.80450 1.04630 0.64460 7.47260 24.66050 99.81560 5.17899990082 'International Tables Volume C Table 6.1.1.4 (pp. 500-502)' 'Henke, Gullikson and Davis, At. Data and Nucl. Data Tables, 1993, 54, 2'
Br -0.28346 2.55990 17.17890 5.23580 5.63770 3.98510 2.17230 16.57960 0.26090 41.43280 2.95569992065 'International Tables Volume C Table 6.1.1.4 (pp. 500-502)' 'Henke, Gullikson and Davis, At. Data and Nucl. Data Tables, 1993, 54, 2'

loop_
_geom_angle_atom_site_label_1
_geom_angle_atom_site_label_2
_geom_angle_atom_site_label_3
_geom_angle
_geom_angle_site_symmetry_1
_geom_angle_site_symmetry_3
_geom_angle_publ_flag
Ag1 I1 Ag1 119.60(2) . 1_545 ?
I1 Ag1 I1 119.60(2) . 1_565 ?
Br1 Ag1 I1 106.676(14) . 1_565 ?
Br1 Ag1 I1 106.676(14) . . ?
Br2 Ag1 I1 108.517(14) . 1_565 ?
Br2 Ag1 I1 108.517(14) . . ?
Br2 Ag1 Br1 106.07(2) . . ?

loop_
_geom_bond_atom_site_label_1
_geom_bond_atom_site_label_2
_geom_bond_distance
_geom_bond_site_symmetry_2
_geom_bond_publ_flag
I1 Ag1 2.8337(5) 1_545 ?
I1 Ag1 2.8337(5) . ?
Ag1 Br1 2.7242(8) . ?
Ag1 Br2 2.7180(8) . ?
